data_4503524
loop_
_publ_author_name
'Masci, Bernardo'
'Thu\'ery, Pierre'

_publ_section_title
;
 Pyrazinetetracarboxylic Acid as an Assembler Ligand in
 Uranyl&#x2212;Organic Frameworks
;
_journal_issue 5
_journal_name_full 'Crystal Growth &amp; Design'
_journal_page_first 1689
_journal_paper_doi 10.1021/cg701246j
_journal_volume 8
_journal_year 2008
_chemical_formula_sum 'C8 H8 N2 Na2 O14 U'
_chemical_formula_weight 640.17
_space_group_IT_number 2
_symmetry_cell_setting triclinic
_symmetry_space_group_name_Hall '-P 1'
_symmetry_space_group_name_H-M 'P -1'
_atom_sites_solution_hydrogens geom
_atom_sites_solution_primary direct
_atom_sites_solution_secondary difmap
_audit_creation_method SHELXL-97
_cell_angle_alpha 76.091(5)
_cell_angle_beta 87.586(6)
_cell_angle_gamma 80.911(6)
_cell_formula_units_Z 1
_cell_length_a 5.5743(4)
_cell_length_b 6.6476(7)
_cell_length_c 10.3039(10)
_cell_measurement_reflns_used 15695
_cell_measurement_temperature 100(2)
_cell_measurement_theta_max 25.67
_cell_measurement_theta_min 3.19
_cell_volume 365.97(6)
_computing_cell_refinement 'HKL2000 (Otwinowski & Minor, 1997)'
_computing_data_collection 'COLLECT (Hooft, 1998)'
_computing_data_reduction 'HKL2000 (Otwinowski & Minor, 1997)'
_computing_molecular_graphics 'SHELXTL (Sheldrick, 1999)'
_computing_publication_material 'SHELXTL (Sheldrick, 1999); PLATON (Spek, 2003)'
_computing_structure_refinement 'SHELXL-97 (Sheldrick, 1997)'
_computing_structure_solution 'SHELXS-97 (Sheldrick, 1997)'
_diffrn_ambient_temperature 100(2)
_diffrn_measured_fraction_theta_full 0.999
_diffrn_measured_fraction_theta_max 0.999
_diffrn_measurement_device_type 'Nonius Kappa-CCD area-detector diffractometer'
_diffrn_measurement_method 'two \f and seven \w scans with 2\% steps'
_diffrn_radiation_monochromator graphite
_diffrn_radiation_source 'fine-focus sealed tube'
_diffrn_radiation_type MoK\a
_diffrn_radiation_wavelength 0.71073
_diffrn_reflns_av_R_equivalents 0.0468
_diffrn_reflns_av_sigmaI/netI 0.0506
_diffrn_reflns_limit_h_max 6
_diffrn_reflns_limit_h_min -6
_diffrn_reflns_limit_k_max 8
_diffrn_reflns_limit_k_min -8
_diffrn_reflns_limit_l_max 12
_diffrn_reflns_limit_l_min -12
_diffrn_reflns_number 15695
_diffrn_reflns_theta_full 25.67
_diffrn_reflns_theta_max 25.67
_diffrn_reflns_theta_min 3.19
_diffrn_standards_decay_% 0
_diffrn_standards_interval_time 0
_diffrn_standards_number 0
_exptl_absorpt_coefficient_mu 11.237
_exptl_absorpt_correction_T_max 0.510
_exptl_absorpt_correction_T_min 0.387
_exptl_absorpt_correction_type multi-scan
_exptl_absorpt_process_details 'SCALEPACK (Otwinowski & Minor, 1997)'
_exptl_crystal_colour 'translucent light yellow'
_exptl_crystal_density_diffrn 2.905
_exptl_crystal_density_method 'not measured'
_exptl_crystal_description irregular
_exptl_crystal_F_000 296
_exptl_crystal_size_max 0.12
_exptl_crystal_size_mid 0.10
_exptl_crystal_size_min 0.06
_refine_diff_density_max 0.976
_refine_diff_density_min -1.509
_refine_diff_density_rms 0.177
_refine_ls_extinction_method none
_refine_ls_goodness_of_fit_ref 1.069
_refine_ls_hydrogen_treatment constr
_refine_ls_matrix_type full
_refine_ls_number_parameters 124
_refine_ls_number_reflns 1392
_refine_ls_number_restraints 0
_refine_ls_restrained_S_all 1.070
_refine_ls_R_factor_all 0.0242
_refine_ls_R_factor_gt 0.0229
_refine_ls_shift/su_max 0.000
_refine_ls_shift/su_mean 0.000
_refine_ls_structure_factor_coef Fsqd
_refine_ls_weighting_details 'calc w=1/[\s^2^(Fo^2^)+(0.0325P)^2^] where P=(Fo^2^+2Fc^2^)/3'
_refine_ls_weighting_scheme calc
_refine_ls_wR_factor_gt 0.0569
_refine_ls_wR_factor_ref 0.0570
_reflns_number_gt 1387
_reflns_number_total 1392
_reflns_threshold_expression >2sigma(I)
_cod_data_source_file cg701246j.cif
_cod_data_source_block 3
_cod_database_code 4503524

loop_
_symmetry_equiv_pos_as_xyz
'x, y, z'
'-x, -y, -z'

loop_
_atom_site_label
_atom_site_type_symbol
_atom_site_fract_x
_atom_site_fract_y
_atom_site_fract_z
_atom_site_U_iso_or_equiv
_atom_site_adp_type
_atom_site_occupancy
_atom_site_symmetry_multiplicity
_atom_site_calc_flag
_atom_site_refinement_flags
U U 1.0000 0.5000 0.5000 0.01622(11) Uani 1 2 d S
Na Na 0.7793(4) 1.3441(4) 0.0113(2) 0.0291(5) Uani 1 1 d .
O1 O 0.7470(7) 0.4659(6) 0.4133(4) 0.0217(8) Uani 1 1 d .
O2 O 1.0417(7) 0.8272(6) 0.3448(4) 0.0232(8) Uani 1 1 d .
O3 O 0.9211(7) 1.1459(6) 0.2177(4) 0.0265(8) Uani 1 1 d .
O4 O 0.7775(7) 0.5235(6) 0.7036(3) 0.0206(8) Uani 1 1 d .
O5 O 0.5616(7) 0.6775(6) 0.8498(4) 0.0257(8) Uani 1 1 d .
O6 O 1.1526(7) 1.3645(7) -0.0981(4) 0.0292(9) Uani 1 1 d .
H6A H 1.2824 1.2663 -0.0766 0.035 Uiso 1 1 d R
H6B H 1.1206 1.3745 -0.1818 0.035 Uiso 1 1 d R
O7 O 0.6179(8) 1.1363(7) -0.1239(4) 0.0319(10) Uani 1 1 d .
H7A H 0.7179 1.1527 -0.1960 0.038 Uiso 1 1 d R
H7B H 0.5684 1.0174 -0.1234 0.038 Uiso 1 1 d R
N1 N 0.7003(8) 0.8519(7) 0.5132(4) 0.0173(9) Uani 1 1 d .
C1 C 0.6701(10) 1.0037(8) 0.4006(5) 0.0194(10) Uani 1 1 d .
C2 C 0.8914(10) 0.9955(8) 0.3088(5) 0.0216(11) Uani 1 1 d .
C3 C 0.5407(9) 0.8456(7) 0.6141(5) 0.0174(10) Uani 1 1 d .
C4 C 0.6271(9) 0.6693(8) 0.7346(5) 0.0192(10) Uani 1 1 d .

loop_
_atom_site_aniso_label
_atom_site_aniso_U_11
_atom_site_aniso_U_22
_atom_site_aniso_U_33
_atom_site_aniso_U_23
_atom_site_aniso_U_13
_atom_site_aniso_U_12
U 0.01615(16) 0.01469(16) 0.01707(15) -0.00273(10) 0.00115(10) -0.00205(10)
Na 0.0280(12) 0.0292(13) 0.0284(11) -0.0041(10) 0.0011(9) -0.0037(10)
O1 0.0200(19) 0.0226(19) 0.0233(18) -0.0066(15) 0.0038(14) -0.0049(15)
O2 0.022(2) 0.018(2) 0.0264(19) -0.0013(16) 0.0061(15) -0.0016(15)
O3 0.026(2) 0.023(2) 0.026(2) 0.0006(17) 0.0042(16) -0.0013(16)
O4 0.023(2) 0.0200(19) 0.0164(17) -0.0026(15) 0.0040(14) 0.0009(15)
O5 0.025(2) 0.030(2) 0.0187(18) -0.0016(16) 0.0046(15) -0.0011(17)
O6 0.026(2) 0.034(2) 0.025(2) -0.0048(17) -0.0031(16) 0.0013(17)
O7 0.032(2) 0.029(2) 0.034(2) -0.0067(19) 0.0116(18) -0.0051(19)
N1 0.016(2) 0.015(2) 0.021(2) -0.0051(17) 0.0016(16) -0.0020(17)
C1 0.020(3) 0.020(3) 0.019(2) -0.007(2) 0.0021(19) -0.004(2)
C2 0.023(3) 0.021(3) 0.021(3) -0.005(2) 0.003(2) -0.006(2)
C3 0.019(3) 0.015(3) 0.019(2) -0.004(2) 0.0005(19) -0.004(2)
C4 0.015(3) 0.019(3) 0.025(3) -0.006(2) -0.0020(19) -0.003(2)

loop_
_atom_type_symbol
_atom_type_description
_atom_type_scat_dispersion_real
_atom_type_scat_dispersion_imag
_atom_type_scat_source
C C 0.0033 0.0016 'International Tables Vol C Tables 4.2.6.8 and 6.1.1.4'
H H 0.0000 0.0000 'International Tables Vol C Tables 4.2.6.8 and 6.1.1.4'
O O 0.0106 0.0060 'International Tables Vol C Tables 4.2.6.8 and 6.1.1.4'
U U -9.6767 9.6646 'International Tables Vol C Tables 4.2.6.8 and 6.1.1.4'
N N 0.0061 0.0033 'International Tables Vol C Tables 4.2.6.8 and 6.1.1.4'
Na Na 0.0362 0.0249 'International Tables Vol C Tables 4.2.6.8 and 6.1.1.4'

loop_
_geom_angle_atom_site_label_1
_geom_angle_atom_site_label_2
_geom_angle_atom_site_label_3
_geom_angle
_geom_angle_site_symmetry_1
_geom_angle_site_symmetry_3
O1 U O1 180.0 2_766 .
O1 U O2 87.59(15) 2_766 .
O1 U O2 92.40(15) . .
O1 U O2 92.41(15) 2_766 2_766
O1 U O2 87.60(15) . 2_766
O2 U O2 180.0 . 2_766
O1 U O4 84.96(14) 2_766 .
O1 U O4 95.04(14) . .
O2 U O4 116.36(12) . .
O2 U O4 63.64(12) 2_766 .
O1 U O4 95.04(14) 2_766 2_766
O1 U O4 84.96(14) . 2_766
O2 U O4 63.64(12) . 2_766
O2 U O4 116.36(12) 2_766 2_766
O4 U O4 180.0 . 2_766
O1 U N1 80.46(15) 2_766 2_766
O1 U N1 99.54(15) . 2_766
O2 U N1 120.54(12) . 2_766
O2 U N1 59.46(12) 2_766 2_766
O4 U N1 120.15(13) . 2_766
O4 U N1 59.85(13) 2_766 2_766
O1 U N1 99.54(15) 2_766 .
O1 U N1 80.46(15) . .
O2 U N1 59.46(12) . .
O2 U N1 120.54(12) 2_766 .
O4 U N1 59.85(13) . .
O4 U N1 120.15(13) 2_766 .
N1 U N1 180.000(1) 2_766 .
O3 Na O6 98.25(17) . .
O3 Na O5 74.31(16) . 2_676
O6 Na O5 171.23(18) . 2_676
O3 Na O6 84.00(16) . 2_785
O6 Na O6 87.43(16) . 2_785
O5 Na O6 87.17(15) 2_676 2_785
O3 Na O7 113.02(17) . .
O6 Na O7 97.09(15) . .
O5 Na O7 90.20(15) 2_676 .
O6 Na O7 161.36(19) 2_785 .
O3 Na O5 154.30(16) . 1_564
O6 Na O5 93.69(15) . 1_564
O5 Na O5 91.44(15) 2_676 1_564
O6 Na O5 73.84(15) 2_785 1_564
O7 Na O5 87.79(15) . 1_564
C2 O2 U 131.0(3) . .
C2 O3 Na 144.4(4) . .
C4 O4 U 132.1(3) . .
C4 O5 Na 140.8(3) . 2_676
C4 O5 Na 107.7(3) . 1_546
Na O5 Na 88.56(15) 2_676 1_546
Na O6 Na 92.57(16) . 2_785
Na O6 H6A 123.2 . .
Na O6 H6A 106.7 2_785 .
Na O6 H6B 104.7 . .
Na O6 H6B 123.8 2_785 .
H6A O6 H6B 107.0 . .
Na O7 H7A 101.7 . .
Na O7 H7B 145.7 . .
H7A O7 H7B 102.2 . .
C3 N1 C1 121.7(5) . .
C3 N1 U 118.6(3) . .
C1 N1 U 116.8(3) . .
N1 C1 C3 119.0(4) . 2_676
N1 C1 C2 112.0(5) . .
C3 C1 C2 128.7(5) 2_676 .
O3 C2 O2 125.9(5) . .
O3 C2 C1 121.0(5) . .
O2 C2 C1 112.8(4) . .
N1 C3 C1 119.2(4) . 2_676
N1 C3 C4 111.4(4) . .
C1 C3 C4 129.4(4) 2_676 .
O5 C4 O4 125.3(5) . .
O5 C4 C3 121.8(5) . .
O4 C4 C3 112.9(4) . .

loop_
_geom_bond_atom_site_label_1
_geom_bond_atom_site_label_2
_geom_bond_distance
_geom_bond_site_symmetry_2
U O1 1.773(4) 2_766
U O1 1.773(4) .
U O2 2.408(4) .
U O2 2.408(4) 2_766
U O4 2.417(3) .
U O4 2.417(3) 2_766
U N1 2.680(4) 2_766
U N1 2.680(4) .
Na O3 2.312(5) .
Na O6 2.332(5) .
Na O5 2.332(4) 2_676
Na O6 2.406(4) 2_785
Na O7 2.466(5) .
Na O5 2.589(5) 1_564
Na Na 3.425(4) 2_785
Na Na 3.441(5) 2_685
O2 C2 1.274(7) .
O3 C2 1.223(7) .
O4 C4 1.270(6) .
O5 C4 1.238(6) .
O5 Na 2.332(4) 2_676
O5 Na 2.589(5) 1_546
O6 Na 2.406(4) 2_785
O6 H6A 0.8909 .
O6 H6B 0.8724 .
O7 H7A 0.9056 .
O7 H7B 0.8766 .
N1 C3 1.337(6) .
N1 C1 1.339(7) .
C1 C3 1.406(7) 2_676
C1 C2 1.525(7) .
C3 C1 1.406(7) 2_676
C3 C4 1.522(6) .

loop_
_geom_hbond_atom_site_label_D
_geom_hbond_atom_site_label_H
_geom_hbond_atom_site_label_A
_geom_hbond_distance_DH
_geom_hbond_distance_HA
_geom_hbond_distance_DA
_geom_hbond_angle_DHA
_geom_hbond_site_symmetry_A
O6 H6A O7 0.89 2.02 2.827(6) 149.3 1_655
O6 H6B O4 0.87 2.25 2.878(6) 128.8 1_564
O7 H7A O2 0.91 1.99 2.890(5) 175.3 2_775
O7 H7B O5 0.88 2.35 3.191(6) 161.6 1_554
